data_7121239
loop_
_publ_author_name
'Foschi, Francesco'
'Roth, Torsten'
'Enders, Markus'
'Wadepohl, Hubert'
'Clot, Eric'
'Gade, Lutz H.'

_publ_section_title
;
 Isolation and structural characterization of a titanacyclopropane as key
 intermediate in the double aryl Grignard addition to
 2-(arylethynyl)pyridine derivatives.
;
_journal_issue 18
_journal_name_full 'Chemical communications (Cambridge, England)'
_journal_page_first 2228
_journal_page_last 2231
_journal_paper_doi 10.1039/c8cc00478a
_journal_volume 54
_journal_year 2018
_chemical_formula_moiety 'C45 H27 F6 N'
_chemical_formula_sum 'C45 H27 F6 N'
_chemical_formula_weight 695.67
_space_group_crystal_system monoclinic
_space_group_IT_number 14
_space_group_name_Hall '-P 2yn'
_space_group_name_H-M_alt 'P 1 21/n 1'
_symmetry_space_group_name_Hall '-P 2yn'
_symmetry_space_group_name_H-M 'P 1 21/n 1'
_atom_sites_solution_hydrogens difmap
_atom_sites_solution_primary iterative
_atom_sites_solution_secondary difmap
_audit_block_code ga_ff20
_audit_creation_date 2017-10-25
_audit_creation_method
;
Olex2 1.2
(compiled Aug 10 2017 17:44:14 for OlexSys, GUI svn.r5381)
;
_audit_update_record
;
2018-01-17 deposited with the CCDC.
2018-02-05 downloaded from the CCDC.
;
_cell_angle_alpha 90
_cell_angle_beta 90.803(2)
_cell_angle_gamma 90
_cell_formula_units_Z 4
_cell_length_a 16.1155(4)
_cell_length_b 10.2929(3)
_cell_length_c 20.6155(5)
_cell_measurement_reflns_used 10025
_cell_measurement_temperature 120(1)
_cell_measurement_theta_max 29.6050
_cell_measurement_theta_min 2.5380
_cell_volume 3419.26(15)
_computing_cell_refinement 'CrysAlisPro 1.171.38.46 (Rigaku OD, 2015)'
_computing_data_collection 'CrysAlisPro 1.171.38.46 (Rigaku OD, 2015)'
_computing_data_reduction 'CrysAlisPro 1.171.38.46 (Rigaku OD, 2015)'
_computing_molecular_graphics 'Olex2 (Dolomanov et al., 2009)'
_computing_publication_material 'encif (Wadepohl, 2009-17); encifer 1.5.2 (CCDC, 2016)'
_computing_structure_refinement 'ShelXL (Sheldrick, 2015)'
_computing_structure_solution 'SUPERFLIP (Palatinus, 2007-2009)'
_diffrn_ambient_environment 'perfluoro polyether oil / N~2~'
_diffrn_ambient_temperature 120(1)
_diffrn_detector 'CCD plate'
_diffrn_detector_area_resol_mean 7.9621
_diffrn_detector_type Eos
_diffrn_measured_fraction_theta_full 1.000
_diffrn_measured_fraction_theta_max 0.998
_diffrn_measurement_details
;
List of Runs (angles in degrees, time in seconds):

  # Type    Start    End  Width  t~exp~   \w     \q     \k     \f   Frames
#--------------------------------------------------------------------------
  1  \w    -43.00  57.00   0.50   20.00    --   26.87 -77.00 -30.00  200
  2  \w    -20.00  69.00   0.50   20.00    --   26.87 -99.00 150.00  178
  3  \w    -42.00  48.00   0.50   20.00    --   26.87 -57.00-150.00  180
  4  \w      6.00  96.00   0.50   20.00    --   26.87  57.00-180.00  180
  5  \w    -42.00  48.00   0.50   20.00    --   26.87 -57.00  30.00  180
  6  \w     -3.00  97.00   0.50   20.00    --   26.87  77.00 -90.00  200
  7  \w     -3.00  97.00   0.50   20.00    --   26.87  77.00  60.00  200
  8  \w      6.00  96.00   0.50   20.00    --   26.87  57.00   0.00  180
  9  \w      6.00  67.00   0.50   20.00    --   26.87  57.00-120.00  122
 10  \w    -20.00  69.00   0.50   20.00    --   26.87 -99.00 -60.00  178
;
_diffrn_measurement_device 'four-circle diffractometer'
_diffrn_measurement_device_type 'Agilent SuperNova, Dual, Cu at zero, Eos'
_diffrn_measurement_method '\w scans'
_diffrn_measurement_specimen_support 'polyimid foil'
_diffrn_orient_matrix_type 'CrysAlisPro convention (1999,Acta A55,543-557)'
_diffrn_orient_matrix_UB_11 -0.0378916000
_diffrn_orient_matrix_UB_12 0.0069613000
_diffrn_orient_matrix_UB_13 0.0167540000
_diffrn_orient_matrix_UB_21 -0.0073493000
_diffrn_orient_matrix_UB_22 -0.0676652000
_diffrn_orient_matrix_UB_23 -0.0031496000
_diffrn_orient_matrix_UB_31 0.0211436000
_diffrn_orient_matrix_UB_32 -0.0110293000
_diffrn_orient_matrix_UB_33 0.0298975000
_diffrn_radiation_monochromator mirror
_diffrn_radiation_probe x-ray
_diffrn_radiation_type 'Mo K\a'
_diffrn_radiation_wavelength 0.71073
_diffrn_reflns_av_R_equivalents 0.0795
_diffrn_reflns_av_unetI/netI 0.0534
_diffrn_reflns_Laue_measured_fraction_full 1.000
_diffrn_reflns_Laue_measured_fraction_max 0.998
_diffrn_reflns_limit_h_max 23
_diffrn_reflns_limit_h_min -23
_diffrn_reflns_limit_k_max 14
_diffrn_reflns_limit_k_min -14
_diffrn_reflns_limit_l_max 29
_diffrn_reflns_limit_l_min -29
_diffrn_reflns_number 73029
_diffrn_reflns_point_group_measured_fraction_full 1.000
_diffrn_reflns_point_group_measured_fraction_max 0.998
_diffrn_reflns_theta_full 25.242
_diffrn_reflns_theta_max 30.545
_diffrn_reflns_theta_min 2.212
_diffrn_source 'microfocus X-Ray tube'
_diffrn_source_type 'Agilent SuperNova (Mo) X-ray Source'
_exptl_absorpt_coefficient_mu 0.101
_exptl_absorpt_correction_T_max 1.000
_exptl_absorpt_correction_T_min 0.804
_exptl_absorpt_correction_type gaussian
_exptl_absorpt_process_details
;
CrysAlisPro 1.171.38.46 (Rigaku Oxford Diffraction, 2015)
Numerical absorption correction based on gaussian integration over
 a multifaceted crystal model (Busing & Levy, 1957).
Empirical absorption correction using spherical harmonics,
 implemented in SCALE3 ABSPACK scaling algorithm.
;
_exptl_crystal_colour colourless
_exptl_crystal_colour_primary colourless
_exptl_crystal_density_diffrn 1.351
_exptl_crystal_description irregular
_exptl_crystal_F_000 1432
_exptl_crystal_size_max 0.144
_exptl_crystal_size_mid 0.113
_exptl_crystal_size_min 0.070
_refine_diff_density_max 0.342
_refine_diff_density_min -0.245
_refine_diff_density_rms 0.053
_refine_ls_extinction_method none
_refine_ls_goodness_of_fit_ref 1.026
_refine_ls_hydrogen_treatment refxyz
_refine_ls_matrix_type full
_refine_ls_number_parameters 550
_refine_ls_number_reflns 10459
_refine_ls_number_restraints 0
_refine_ls_restrained_S_all 1.026
_refine_ls_R_factor_all 0.0967
_refine_ls_R_factor_gt 0.0574
_refine_ls_shift/su_max 0.000
_refine_ls_shift/su_mean 0.000
_refine_ls_structure_factor_coef Fsqd
_refine_ls_weighting_details 'w=1/[\s^2^(Fo^2^)+(0.0352P)^2^+1.9980P] where P=(Fo^2^+2Fc^2^)/3'
_refine_ls_weighting_scheme calc
_refine_ls_wR_factor_gt 0.1125
_refine_ls_wR_factor_ref 0.1288
_reflns_Friedel_coverage 0.000
_reflns_number_gt 6833
_reflns_number_total 10459
_reflns_threshold_expression 'I > 2\s(I)'
_cod_data_source_file c8cc00478a2.cif
_cod_data_source_block ga_ff20
_cod_depositor_comments 'Adding full bibliography for 7121234--7121240.cif.'
_cod_original_cell_volume 3419.27(14)
_cod_database_code 7121239
_audit_block_refno 2966
_audit_block_usercomment 'FF459, irregular, colourless'
_shelx_space_group_comment
;
The symmetry employed for this shelxl refinement is uniquely defined
by the following loop, which should always be used as a source of
symmetry information in preference to the above space-group names.
They are only intended as comments.
;
_shelx_estimated_absorpt_t_max 0.990
_shelx_estimated_absorpt_t_min 0.990
_reflns_odcompleteness_completeness 99.95
_reflns_odcompleteness_iscentric 1
_reflns_odcompleteness_theta 30.44
_shelxl_version_number 2017/1
_olex2_refinement_description
;
1. Fixed Uiso
 At 1.2 times of:
  All C(H) groups
;
_olex2_submission_special_instructions 'No special instructions were received'
_oxdiff_exptl_absorpt_empirical_details
;
Empirical correction (ABSPACK) includes:
- Absorption correction using spherical harmonics
- Frame scaling
;
_oxdiff_exptl_absorpt_empirical_full_max 1.092
_oxdiff_exptl_absorpt_empirical_full_min 0.911
_cell_oxdiff_length_a 16.1184(6)
_cell_oxdiff_length_b 10.2930(2)
_cell_oxdiff_length_c 20.6114(8)
_cell_oxdiff_angle_alpha 90.000(3)
_cell_oxdiff_angle_beta 90.774(3)
_cell_oxdiff_angle_gamma 90.006(3)
_cell_oxdiff_volume 3419.3(2)
_cell_oxdiff_measurement_reflns_used 10025

loop_
_symmetry_equiv_pos_as_xyz
'x, y, z'
'-x+1/2, y+1/2, -z+1/2'
'-x, -y, -z'
'x-1/2, -y-1/2, z-1/2'

loop_
_atom_site_label
_atom_site_type_symbol
_atom_site_fract_x
_atom_site_fract_y
_atom_site_fract_z
_atom_site_U_iso_or_equiv
_atom_site_adp_type
_atom_site_occupancy
_atom_site_site_symmetry_order
_atom_site_calc_flag
_atom_site_refinement_flags_posn
F1 F -0.22175(7) 0.52225(13) 0.64341(6) 0.0439(3) Uani 1 1 d .
F2 F -0.03870(7) 1.05967(13) 0.90571(6) 0.0446(3) Uani 1 1 d .
F3 F 0.47506(7) 0.90383(13) 0.68656(6) 0.0460(3) Uani 1 1 d .
F4 F 0.59843(6) 0.82148(13) 0.45296(6) 0.0422(3) Uani 1 1 d .
F5 F -0.14317(7) 0.78578(12) 0.40352(7) 0.0508(4) Uani 1 1 d .
F6 F 0.31750(8) 1.29413(13) 0.27830(7) 0.0520(4) Uani 1 1 d .
N1 N 0.17433(8) 0.76056(14) 0.56210(7) 0.0216(3) Uani 1 1 d .
C1 C 0.15139(10) 0.67596(16) 0.60810(8) 0.0210(3) Uani 1 1 d .
C2 C 0.17248(10) 0.54498(17) 0.60689(9) 0.0237(3) Uani 1 1 d .
H2 H 0.1543(11) 0.4885(19) 0.6410(9) 0.028 Uiso 1 1 d R
C3 C 0.22160(10) 0.49986(17) 0.55746(9) 0.0246(4) Uani 1 1 d .
H3 H 0.2376(12) 0.408(2) 0.5554(9) 0.030 Uiso 1 1 d R
C4 C 0.24852(10) 0.58664(17) 0.51096(9) 0.0244(3) Uani 1 1 d .
H4 H 0.2826(12) 0.560(2) 0.4764(10) 0.029 Uiso 1 1 d R
C5 C 0.22241(10) 0.71565(16) 0.51420(8) 0.0212(3) Uani 1 1 d .
C6 C 0.09917(10) 0.72928(16) 0.66134(8) 0.0214(3) Uani 1 1 d .
C7 C 0.13267(10) 0.81178(16) 0.70520(8) 0.0221(3) Uani 1 1 d .
C8 C 0.01222(10) 0.68041(16) 0.65891(8) 0.0220(3) Uani 1 1 d .
C9 C -0.02434(11) 0.62166(18) 0.71196(9) 0.0274(4) Uani 1 1 d .
H9 H 0.0082(12) 0.615(2) 0.7529(10) 0.033 Uiso 1 1 d R
C10 C -0.10343(11) 0.5689(2) 0.70747(10) 0.0318(4) Uani 1 1 d .
H10 H -0.1280(12) 0.528(2) 0.7446(10) 0.038 Uiso 1 1 d R
C11 C -0.14483(11) 0.57610(19) 0.64887(10) 0.0305(4) Uani 1 1 d .
C12 C -0.11113(11) 0.63327(19) 0.59496(9) 0.0302(4) Uani 1 1 d .
H12 H -0.1441(13) 0.635(2) 0.5544(10) 0.036 Uiso 1 1 d R
C13 C -0.03183(11) 0.68399(18) 0.60004(8) 0.0252(4) Uani 1 1 d .
H13 H -0.0065(12) 0.7190(19) 0.5616(10) 0.030 Uiso 1 1 d R
C14 C 0.08657(10) 0.87924(17) 0.75732(8) 0.0234(3) Uani 1 1 d .
C15 C 0.12471(11) 0.90037(19) 0.81789(9) 0.0281(4) Uani 1 1 d .
H15 H 0.1802(13) 0.867(2) 0.8258(9) 0.034 Uiso 1 1 d R
C16 C 0.08300(12) 0.9609(2) 0.86778(9) 0.0320(4) Uani 1 1 d .
H16 H 0.1085(13) 0.975(2) 0.9088(10) 0.038 Uiso 1 1 d R
C17 C 0.00324(12) 1.00187(19) 0.85665(9) 0.0310(4) Uani 1 1 d .
C18 C -0.03637(12) 0.98684(19) 0.79781(9) 0.0302(4) Uani 1 1 d .
H18 H -0.0917(13) 1.020(2) 0.7924(10) 0.036 Uiso 1 1 d R
C19 C 0.00575(11) 0.92582(18) 0.74822(9) 0.0273(4) Uani 1 1 d .
H19 H -0.0213(12) 0.917(2) 0.7059(10) 0.033 Uiso 1 1 d R
C20 C 0.22417(10) 0.83889(17) 0.70271(8) 0.0232(3) Uani 1 1 d .
C21 C 0.25352(11) 0.95837(18) 0.68118(9) 0.0277(4) Uani 1 1 d .
H21 H 0.2141(12) 1.027(2) 0.6676(9) 0.033 Uiso 1 1 d R
C22 C 0.33813(12) 0.9809(2) 0.67624(10) 0.0326(4) Uani 1 1 d .
H22 H 0.3589(13) 1.059(2) 0.6601(10) 0.039 Uiso 1 1 d R
C23 C 0.39216(11) 0.8836(2) 0.69366(9) 0.0316(4) Uani 1 1 d .
C24 C 0.36638(12) 0.7658(2) 0.71600(10) 0.0352(4) Uani 1 1 d .
H24 H 0.4060(13) 0.702(2) 0.7292(10) 0.042 Uiso 1 1 d R
C25 C 0.28138(11) 0.7435(2) 0.71993(10) 0.0317(4) Uani 1 1 d .
H25 H 0.2615(12) 0.660(2) 0.7331(10) 0.038 Uiso 1 1 d R
C26 C 0.25123(10) 0.81297(16) 0.46598(8) 0.0211(3) Uani 1 1 d .
C27 C 0.19811(10) 0.88710(16) 0.43050(8) 0.0208(3) Uani 1 1 d .
C28 C 0.34308(10) 0.82036(16) 0.46130(8) 0.0224(3) Uani 1 1 d .
C29 C 0.38308(11) 0.81219(18) 0.40197(8) 0.0262(4) Uani 1 1 d .
H29 H 0.3497(12) 0.8063(19) 0.3621(10) 0.031 Uiso 1 1 d R
C30 C 0.46894(11) 0.81273(19) 0.39896(9) 0.0296(4) Uani 1 1 d .
H30 H 0.4977(12) 0.808(2) 0.3573(10) 0.035 Uiso 1 1 d R
C31 C 0.51392(11) 0.82191(19) 0.45597(9) 0.0296(4) Uani 1 1 d .
C32 C 0.47742(11) 0.8305(2) 0.51563(9) 0.0302(4) Uani 1 1 d .
H32 H 0.5100(12) 0.837(2) 0.5540(10) 0.036 Uiso 1 1 d R
C33 C 0.39171(11) 0.82796(19) 0.51789(8) 0.0264(4) Uani 1 1 d .
H33 H 0.3645(12) 0.831(2) 0.5593(10) 0.032 Uiso 1 1 d R
C34 C 0.10728(10) 0.85974(17) 0.42567(8) 0.0224(3) Uani 1 1 d .
C35 C 0.07804(12) 0.73332(19) 0.41642(10) 0.0322(4) Uani 1 1 d .
H35 H 0.1171(13) 0.661(2) 0.4131(10) 0.039 Uiso 1 1 d R
C36 C -0.00592(13) 0.7080(2) 0.40935(11) 0.0399(5) Uani 1 1 d .
H36 H -0.0259(14) 0.622(2) 0.4031(11) 0.048 Uiso 1 1 d R
C37 C -0.06034(11) 0.8105(2) 0.41091(10) 0.0339(4) Uani 1 1 d .
C38 C -0.03523(11) 0.93690(19) 0.41960(9) 0.0285(4) Uani 1 1 d .
H38 H -0.0750(12) 1.007(2) 0.4208(10) 0.034 Uiso 1 1 d R
C39 C 0.04947(11) 0.96045(18) 0.42647(8) 0.0251(4) Uani 1 1 d .
H39 H 0.0699(12) 1.049(2) 0.4315(9) 0.030 Uiso 1 1 d R
C40 C 0.22786(10) 0.99877(16) 0.39149(8) 0.0223(3) Uani 1 1 d .
C41 C 0.20134(10) 1.01306(17) 0.32717(8) 0.0235(3) Uani 1 1 d .
H41 H 0.1619(12) 0.9492(19) 0.3084(9) 0.028 Uiso 1 1 d R
C42 C 0.23118(11) 1.11279(19) 0.28916(9) 0.0293(4) Uani 1 1 d .
H42 H 0.2150(12) 1.122(2) 0.2446(10) 0.035 Uiso 1 1 d R
C43 C 0.28668(12) 1.19788(19) 0.31624(10) 0.0335(4) Uani 1 1 d .
C44 C 0.31243(12) 1.1914(2) 0.38022(10) 0.0346(4) Uani 1 1 d .
H44 H 0.3502(13) 1.256(2) 0.3969(10) 0.041 Uiso 1 1 d R
C45 C 0.28225(11) 1.09058(18) 0.41772(9) 0.0293(4) Uani 1 1 d .
H45 H 0.2996(12) 1.085(2) 0.4634(10) 0.035 Uiso 1 1 d R

loop_
_atom_site_aniso_label
_atom_site_aniso_U_11
_atom_site_aniso_U_22
_atom_site_aniso_U_33
_atom_site_aniso_U_23
_atom_site_aniso_U_13
_atom_site_aniso_U_12
F1 0.0261(6) 0.0548(8) 0.0508(7) -0.0062(6) -0.0002(5) -0.0154(5)
F2 0.0407(7) 0.0552(8) 0.0379(6) -0.0186(6) -0.0020(5) 0.0132(6)
F3 0.0230(6) 0.0574(8) 0.0577(8) -0.0175(6) 0.0057(5) -0.0100(5)
F4 0.0224(5) 0.0573(8) 0.0470(7) -0.0052(6) 0.0001(5) -0.0050(5)
F5 0.0245(6) 0.0420(7) 0.0856(10) 0.0166(7) -0.0150(6) -0.0095(5)
F6 0.0542(8) 0.0438(8) 0.0581(8) 0.0250(6) 0.0050(6) -0.0158(6)
N1 0.0204(7) 0.0214(7) 0.0229(7) 0.0015(6) -0.0030(5) -0.0010(5)
C1 0.0195(7) 0.0220(8) 0.0216(8) 0.0019(6) -0.0024(6) -0.0033(6)
C2 0.0231(8) 0.0213(8) 0.0265(8) 0.0054(7) -0.0043(7) -0.0032(7)
C3 0.0227(8) 0.0188(8) 0.0321(9) -0.0002(7) -0.0059(7) 0.0005(7)
C4 0.0231(8) 0.0238(9) 0.0264(9) -0.0007(7) -0.0011(7) 0.0012(7)
C5 0.0194(7) 0.0226(8) 0.0216(8) 0.0012(6) -0.0023(6) -0.0011(6)
C6 0.0215(8) 0.0213(8) 0.0212(8) 0.0045(6) -0.0022(6) -0.0003(6)
C7 0.0217(8) 0.0212(8) 0.0233(8) 0.0031(7) -0.0021(6) -0.0002(6)
C8 0.0210(8) 0.0213(8) 0.0237(8) -0.0016(7) -0.0006(6) -0.0010(6)
C9 0.0273(9) 0.0303(10) 0.0247(9) 0.0009(7) -0.0005(7) -0.0031(7)
C10 0.0283(9) 0.0359(11) 0.0313(10) -0.0010(8) 0.0061(7) -0.0069(8)
C11 0.0203(8) 0.0300(10) 0.0413(11) -0.0061(8) 0.0011(7) -0.0051(7)
C12 0.0259(9) 0.0327(10) 0.0319(10) -0.0040(8) -0.0060(7) -0.0003(8)
C13 0.0260(9) 0.0267(9) 0.0229(8) -0.0010(7) -0.0008(7) 0.0002(7)
C14 0.0242(8) 0.0216(8) 0.0242(8) 0.0005(7) -0.0024(6) -0.0026(7)
C15 0.0200(8) 0.0351(10) 0.0290(9) -0.0019(8) -0.0040(7) -0.0013(7)
C16 0.0295(9) 0.0396(11) 0.0268(9) -0.0058(8) -0.0057(7) -0.0028(8)
C17 0.0319(9) 0.0305(10) 0.0306(9) -0.0086(8) -0.0002(7) 0.0036(8)
C18 0.0259(9) 0.0297(10) 0.0348(10) -0.0049(8) -0.0063(7) 0.0069(8)
C19 0.0284(9) 0.0256(9) 0.0277(9) -0.0014(7) -0.0079(7) 0.0013(7)
C20 0.0223(8) 0.0253(9) 0.0220(8) -0.0024(7) -0.0020(6) -0.0026(7)
C21 0.0278(9) 0.0238(9) 0.0314(9) -0.0002(7) -0.0036(7) -0.0026(7)
C22 0.0323(10) 0.0308(10) 0.0346(10) -0.0020(8) 0.0006(8) -0.0101(8)
C23 0.0208(8) 0.0401(11) 0.0339(10) -0.0122(8) 0.0020(7) -0.0064(8)
C24 0.0253(9) 0.0339(11) 0.0461(12) -0.0049(9) -0.0064(8) 0.0039(8)
C25 0.0267(9) 0.0267(10) 0.0416(11) 0.0033(8) -0.0045(8) -0.0015(8)
C26 0.0220(8) 0.0206(8) 0.0205(8) -0.0009(6) -0.0019(6) -0.0023(6)
C27 0.0233(8) 0.0189(8) 0.0200(8) -0.0009(6) -0.0021(6) -0.0026(6)
C28 0.0233(8) 0.0209(8) 0.0228(8) 0.0012(7) -0.0020(6) -0.0003(7)
C29 0.0274(9) 0.0300(10) 0.0212(8) 0.0020(7) -0.0021(7) -0.0009(7)
C30 0.0282(9) 0.0352(10) 0.0254(9) 0.0014(8) 0.0046(7) -0.0028(8)
C31 0.0209(8) 0.0306(10) 0.0372(10) 0.0015(8) 0.0004(7) -0.0040(7)
C32 0.0284(9) 0.0354(11) 0.0265(9) -0.0012(8) -0.0071(7) -0.0030(8)
C33 0.0257(9) 0.0326(10) 0.0208(8) -0.0006(7) -0.0009(7) -0.0007(7)
C34 0.0225(8) 0.0226(8) 0.0220(8) 0.0017(7) -0.0022(6) -0.0026(7)
C35 0.0284(9) 0.0221(9) 0.0456(11) 0.0007(8) -0.0113(8) -0.0007(7)
C36 0.0341(10) 0.0238(10) 0.0614(14) 0.0046(9) -0.0174(10) -0.0076(8)
C37 0.0213(8) 0.0340(11) 0.0462(11) 0.0107(9) -0.0085(8) -0.0063(8)
C38 0.0248(9) 0.0279(10) 0.0327(10) 0.0061(8) -0.0015(7) 0.0007(7)
C39 0.0267(9) 0.0212(9) 0.0274(9) 0.0027(7) -0.0003(7) -0.0014(7)
C40 0.0217(8) 0.0212(8) 0.0238(8) 0.0013(7) -0.0016(6) -0.0003(6)
C41 0.0227(8) 0.0248(9) 0.0230(8) -0.0008(7) -0.0011(6) 0.0008(7)
C42 0.0311(9) 0.0325(10) 0.0244(9) 0.0058(8) 0.0021(7) 0.0034(8)
C43 0.0308(10) 0.0295(10) 0.0402(11) 0.0127(8) 0.0056(8) -0.0017(8)
C44 0.0276(9) 0.0275(10) 0.0483(12) 0.0062(9) -0.0095(8) -0.0082(8)
C45 0.0303(9) 0.0256(9) 0.0318(10) 0.0030(8) -0.0087(7) -0.0044(7)

loop_
_atom_type_symbol
_atom_type_description
_atom_type_scat_dispersion_real
_atom_type_scat_dispersion_imag
_atom_type_scat_source
C C 0.0033 0.0016 'International Tables Vol C Tables 4.2.6.8 and 6.1.1.4'
H H 0.0000 0.0000 'International Tables Vol C Tables 4.2.6.8 and 6.1.1.4'
F F 0.0171 0.0103 'International Tables Vol C Tables 4.2.6.8 and 6.1.1.4'
N N 0.0061 0.0033 'International Tables Vol C Tables 4.2.6.8 and 6.1.1.4'

loop_
_exptl_crystal_face_index_h
_exptl_crystal_face_index_k
_exptl_crystal_face_index_l
_exptl_crystal_face_perp_dist
3 13 12 0.0460
-20 1 -14 0.0428
11 0 26 0.0540
-11 0 -26 0.0540
-18 -2 18 0.0270
-3 -13 -11 0.0659
17 2 -20 0.0390
8 -12 14 0.0706
-1 -3 29 0.0502
-8 12 -14 0.0706

loop_
_geom_angle_atom_site_label_1
_geom_angle_atom_site_label_2
_geom_angle_atom_site_label_3
_geom_angle
C1 N1 C5 117.55(15)
N1 C1 C2 123.09(16)
N1 C1 C6 116.31(15)
C2 C1 C6 120.58(15)
C1 C2 H2 119.8(12)
C3 C2 C1 118.85(16)
C3 C2 H2 121.4(12)
C2 C3 H3 120.7(11)
C2 C3 C4 118.87(17)
C4 C3 H3 120.4(11)
C3 C4 H4 121.7(12)
C3 C4 C5 118.91(16)
C5 C4 H4 119.3(12)
N1 C5 C4 122.63(15)
N1 C5 C26 116.53(15)
C4 C5 C26 120.74(15)
C7 C6 C1 119.94(15)
C7 C6 C8 127.10(15)
C8 C6 C1 112.96(14)
C6 C7 C14 125.43(15)
C6 C7 C20 118.56(15)
C14 C7 C20 116.01(14)
C9 C8 C6 122.02(15)
C9 C8 C13 118.65(16)
C13 C8 C6 119.12(15)
C8 C9 H9 118.3(12)
C10 C9 C8 121.18(17)
C10 C9 H9 120.5(12)
C9 C10 H10 120.3(12)
C11 C10 C9 118.15(18)
C11 C10 H10 121.5(12)
F1 C11 C10 118.75(17)
F1 C11 C12 118.47(17)
C10 C11 C12 122.76(17)
C11 C12 H12 118.6(12)
C11 C12 C13 118.36(17)
C13 C12 H12 123.0(12)
C8 C13 H13 120.5(12)
C12 C13 C8 120.88(17)
C12 C13 H13 118.6(12)
C15 C14 C7 119.94(15)
C19 C14 C7 122.49(15)
C19 C14 C15 117.56(16)
C14 C15 H15 119.3(12)
C16 C15 C14 121.36(17)
C16 C15 H15 119.3(12)
C15 C16 H16 121.6(13)
C17 C16 C15 118.59(17)
C17 C16 H16 119.8(13)
F2 C17 C16 119.01(16)
F2 C17 C18 118.46(16)
C16 C17 C18 122.53(18)
C17 C18 H18 118.9(12)
C17 C18 C19 118.48(17)
C19 C18 H18 122.6(12)
C14 C19 H19 119.4(12)
C18 C19 C14 121.44(16)
C18 C19 H19 119.1(12)
C21 C20 C7 120.86(15)
C25 C20 C7 120.55(16)
C25 C20 C21 118.56(16)
C20 C21 H21 119.9(12)
C22 C21 C20 120.61(18)
C22 C21 H21 119.4(12)
C21 C22 H22 121.8(13)
C23 C22 C21 118.65(18)
C23 C22 H22 119.6(13)
F3 C23 C22 118.70(18)
F3 C23 C24 118.43(18)
C24 C23 C22 122.83(17)
C23 C24 H24 120.1(13)
C23 C24 C25 118.06(19)
C25 C24 H24 121.8(13)
C20 C25 C24 121.27(19)
C20 C25 H25 118.9(13)
C24 C25 H25 119.8(12)
C27 C26 C5 122.59(15)
C27 C26 C28 123.98(15)
C28 C26 C5 113.43(14)
C26 C27 C34 122.81(15)
C26 C27 C40 121.46(15)
C40 C27 C34 115.68(14)
C29 C28 C26 121.82(15)
C29 C28 C33 118.37(15)
C33 C28 C26 119.70(15)
C28 C29 H29 119.1(11)
C30 C29 C28 120.90(16)
C30 C29 H29 120.0(11)
C29 C30 H30 121.5(12)
C31 C30 C29 118.46(17)
C31 C30 H30 120.0(12)
F4 C31 C30 118.39(16)
F4 C31 C32 118.76(16)
C32 C31 C30 122.85(16)
C31 C32 H32 120.9(12)
C31 C32 C33 117.99(16)
C33 C32 H32 121.1(12)
C28 C33 H33 118.9(12)
C32 C33 C28 121.41(16)
C32 C33 H33 119.7(11)
C35 C34 C27 120.92(16)
C39 C34 C27 120.92(15)
C39 C34 C35 118.06(16)
C34 C35 H35 120.2(13)
C36 C35 C34 121.16(18)
C36 C35 H35 118.6(13)
C35 C36 H36 121.2(14)
C37 C36 C35 118.52(18)
C37 C36 H36 120.3(14)
F5 C37 C36 118.59(18)
F5 C37 C38 118.47(17)
C36 C37 C38 122.94(17)
C37 C38 H38 121.2(12)
C37 C38 C39 117.71(18)
C39 C38 H38 121.1(12)
C34 C39 H39 118.1(11)
C38 C39 C34 121.60(17)
C38 C39 H39 120.3(11)
C41 C40 C27 119.93(15)
C45 C40 C27 121.38(15)
C45 C40 C41 118.69(16)
C40 C41 H41 119.3(11)
C42 C41 C40 120.85(17)
C42 C41 H41 119.9(11)
C41 C42 H42 121.9(13)
C43 C42 C41 118.41(17)
C43 C42 H42 119.6(13)
F6 C43 C42 118.32(18)
F6 C43 C44 118.56(18)
C42 C43 C44 123.12(17)
C43 C44 H44 119.2(13)
C43 C44 C45 117.83(18)
C45 C44 H44 123.0(13)
C40 C45 H45 119.9(12)
C44 C45 C40 121.00(17)
C44 C45 H45 119.1(12)

loop_
_geom_bond_atom_site_label_1
_geom_bond_atom_site_label_2
_geom_bond_distance
F1 C11 1.361(2)
F2 C17 1.361(2)
F3 C23 1.362(2)
F4 C31 1.364(2)
F5 C37 1.365(2)
F6 C43 1.360(2)
N1 C1 1.343(2)
N1 C5 1.346(2)
C1 C2 1.391(2)
C1 C6 1.497(2)
C2 H2 0.962(19)
C2 C3 1.380(3)
C3 H3 0.98(2)
C3 C4 1.384(2)
C4 H4 0.95(2)
C4 C5 1.395(2)
C5 C26 1.490(2)
C6 C7 1.348(2)
C6 C8 1.489(2)
C7 C14 1.487(2)
C7 C20 1.502(2)
C8 C9 1.388(2)
C8 C13 1.398(2)
C9 H9 0.99(2)
C9 C10 1.387(3)
C10 H10 0.96(2)
C10 C11 1.374(3)
C11 C12 1.376(3)
C12 H12 0.98(2)
C12 C13 1.383(2)
C13 H13 0.97(2)
C14 C15 1.401(2)
C14 C19 1.398(2)
C15 H15 0.97(2)
C15 C16 1.385(3)
C16 H16 0.95(2)
C16 C17 1.369(3)
C17 C18 1.372(3)
C18 H18 0.96(2)
C18 C19 1.386(3)
C19 H19 0.98(2)
C20 C21 1.393(2)
C20 C25 1.389(3)
C21 H21 0.99(2)
C21 C22 1.388(3)
C22 H22 0.94(2)
C22 C23 1.372(3)
C23 C24 1.364(3)
C24 H24 0.95(2)
C24 C25 1.392(3)
C25 H25 0.96(2)
C26 C27 1.354(2)
C26 C28 1.487(2)
C27 C34 1.493(2)
C27 C40 1.486(2)
C28 C29 1.393(2)
C28 C33 1.398(2)
C29 H29 0.98(2)
C29 C30 1.386(2)
C30 H30 0.98(2)
C30 C31 1.375(3)
C31 C32 1.374(3)
C32 H32 0.95(2)
C32 C33 1.383(2)
C33 H33 0.97(2)
C34 C35 1.396(2)
C34 C39 1.394(2)
C35 H35 0.98(2)
C35 C36 1.384(3)
C36 H36 0.95(2)
C36 C37 1.372(3)
C37 C38 1.374(3)
C38 H38 0.97(2)
C38 C39 1.392(2)
C39 H39 0.97(2)
C40 C41 1.395(2)
C40 C45 1.393(2)
C41 H41 0.99(2)
C41 C42 1.382(2)
C42 H42 0.96(2)
C42 C43 1.366(3)
C43 C44 1.379(3)
C44 H44 0.96(2)
C44 C45 1.386(3)
C45 H45 0.98(2)

loop_
_geom_torsion_atom_site_label_1
_geom_torsion_atom_site_label_2
_geom_torsion_atom_site_label_3
_geom_torsion_atom_site_label_4
_geom_torsion
F1 C11 C12 C13 -177.83(17)
F2 C17 C18 C19 -178.81(17)
F3 C23 C24 C25 -176.74(17)
F4 C31 C32 C33 -178.60(17)
F5 C37 C38 C39 -179.44(17)
F6 C43 C44 C45 -178.22(18)
N1 C1 C2 C3 2.3(2)
N1 C1 C6 C7 -69.9(2)
N1 C1 C6 C8 110.61(16)
N1 C5 C26 C27 -57.6(2)
N1 C5 C26 C28 122.13(16)
C1 N1 C5 C4 0.0(2)
C1 N1 C5 C26 -176.43(14)
C1 C2 C3 C4 0.3(2)
C1 C6 C7 C14 175.19(15)
C1 C6 C7 C20 -5.3(2)
C1 C6 C8 C9 126.14(17)
C1 C6 C8 C13 -48.5(2)
C2 C1 C6 C7 111.50(19)
C2 C1 C6 C8 -68.04(19)
C2 C3 C4 C5 -2.5(2)
C3 C4 C5 N1 2.4(2)
C3 C4 C5 C26 178.74(15)
C4 C5 C26 C27 125.88(18)
C4 C5 C26 C28 -54.4(2)
C5 N1 C1 C2 -2.4(2)
C5 N1 C1 C6 178.97(14)
C5 C26 C27 C34 -13.4(3)
C5 C26 C27 C40 169.13(15)
C5 C26 C28 C29 128.74(17)
C5 C26 C28 C33 -47.4(2)
C6 C1 C2 C3 -179.17(15)
C6 C7 C14 C15 144.25(18)
C6 C7 C14 C19 -37.0(3)
C6 C7 C20 C21 107.9(2)
C6 C7 C20 C25 -70.0(2)
C6 C8 C9 C10 -175.58(17)
C6 C8 C13 C12 176.56(16)
C7 C6 C8 C9 -53.4(3)
C7 C6 C8 C13 131.99(19)
C7 C14 C15 C16 -178.90(17)
C7 C14 C19 C18 179.11(17)
C7 C20 C21 C22 -177.11(16)
C7 C20 C25 C24 178.02(18)
C8 C6 C7 C14 -5.3(3)
C8 C6 C7 C20 174.17(15)
C8 C9 C10 C11 0.1(3)
C9 C8 C13 C12 1.7(3)
C9 C10 C11 F1 178.62(17)
C9 C10 C11 C12 0.0(3)
C10 C11 C12 C13 0.8(3)
C11 C12 C13 C8 -1.7(3)
C13 C8 C9 C10 -0.9(3)
C14 C7 C20 C21 -72.5(2)
C14 C7 C20 C25 109.54(19)
C14 C15 C16 C17 -0.8(3)
C15 C14 C19 C18 -2.1(3)
C15 C16 C17 F2 178.98(18)
C15 C16 C17 C18 -1.0(3)
C16 C17 C18 C19 1.1(3)
C17 C18 C19 C14 0.5(3)
C19 C14 C15 C16 2.3(3)
C20 C7 C14 C15 -35.3(2)
C20 C7 C14 C19 143.47(17)
C20 C21 C22 C23 -0.7(3)
C21 C20 C25 C24 0.0(3)
C21 C22 C23 F3 177.61(16)
C21 C22 C23 C24 -0.4(3)
C22 C23 C24 C25 1.3(3)
C23 C24 C25 C20 -1.1(3)
C25 C20 C21 C22 0.9(3)
C26 C27 C34 C35 -43.8(2)
C26 C27 C34 C39 139.96(18)
C26 C27 C40 C41 132.09(17)
C26 C27 C40 C45 -47.8(2)
C26 C28 C29 C30 -176.73(17)
C26 C28 C33 C32 177.79(17)
C27 C26 C28 C29 -51.6(2)
C27 C26 C28 C33 132.33(18)
C27 C34 C35 C36 -177.42(18)
C27 C34 C39 C38 177.58(16)
C27 C40 C41 C42 -177.01(16)
C27 C40 C45 C44 177.25(17)
C28 C26 C27 C34 166.93(15)
C28 C26 C27 C40 -10.6(3)
C28 C29 C30 C31 -0.2(3)
C29 C28 C33 C32 1.5(3)
C29 C30 C31 F4 179.53(17)
C29 C30 C31 C32 0.0(3)
C30 C31 C32 C33 0.9(3)
C31 C32 C33 C28 -1.7(3)
C33 C28 C29 C30 -0.6(3)
C34 C27 C40 C41 -45.6(2)
C34 C27 C40 C45 134.52(17)
C34 C35 C36 C37 0.7(3)
C35 C34 C39 C38 1.3(3)
C35 C36 C37 F5 179.59(19)
C35 C36 C37 C38 -0.4(3)
C36 C37 C38 C39 0.6(3)
C37 C38 C39 C34 -1.0(3)
C39 C34 C35 C36 -1.1(3)
C40 C27 C34 C35 133.80(18)
C40 C27 C34 C39 -42.4(2)
C40 C41 C42 C43 -0.6(3)
C41 C40 C45 C44 -2.7(3)
C41 C42 C43 F6 178.45(16)
C41 C42 C43 C44 -2.0(3)
C42 C43 C44 C45 2.2(3)
C43 C44 C45 C40 0.2(3)
C45 C40 C41 C42 2.9(3)

loop_
_exptl_oxdiff_crystal_face_indexfrac_h
_exptl_oxdiff_crystal_face_indexfrac_k
_exptl_oxdiff_crystal_face_indexfrac_l
_exptl_oxdiff_crystal_face_x
_exptl_oxdiff_crystal_face_y
_exptl_oxdiff_crystal_face_z
2.9911 12.9942 11.9975 0.1781 -0.9390 0.2786
-19.9884 0.9975 -13.9916 0.5299 0.1235 -0.8519
10.9893 -0.0004 25.9853 0.0190 -0.1626 1.0093
-10.9893 0.0004 -25.9853 -0.0190 0.1626 -1.0093
-17.9953 -2.0037 17.9894 0.9693 0.2112 0.1795
-2.9914 -12.9943 -10.9980 -0.1614 0.9359 -0.2487
16.9962 2.0037 -19.9883 -0.9649 -0.1975 -0.2603
7.9978 -11.9950 13.9882 -0.1522 0.7088 0.7196
-1.0049 -3.0014 28.9828 0.5028 0.1192 0.8784
-7.9978 11.9950 -13.9882 0.1522 -0.7088 -0.7196
